data_4329865
loop_
_publ_author_name
'Alasdair P. M. Robertson'
'Mairi F. Haddow'
'Ian Manners'

_publ_section_title
;
 Synthesis and the Thermal and Catalytic Dehydrogenation Reactions of
 Amine-Thioboranes
;
_journal_name_full 'Inorganic Chemistry'
_journal_page_first 8254
_journal_page_last 8264
_journal_paper_doi 10.1021/ic3008188
_journal_volume 51
_journal_year 2012
_chemical_formula_moiety 'C12 H20 B N S'
_chemical_formula_sum 'C12 H20 B N S'
_chemical_formula_weight 221.16
_chemical_name_systematic
; 
 ? 
;
_space_group_IT_number 14
_symmetry_cell_setting monoclinic
_symmetry_space_group_name_Hall '-P 2yn'
_symmetry_space_group_name_H-M 'P 1 21/n 1'
_atom_sites_solution_hydrogens geom
_atom_sites_solution_primary direct
_atom_sites_solution_secondary difmap
_audit_creation_method SHELXL-97
_cell_angle_alpha 90.00
_cell_angle_beta 111.1260(10)
_cell_angle_gamma 90.00
_cell_formula_units_Z 4
_cell_length_a 11.3856(3)
_cell_length_b 8.6335(2)
_cell_length_c 14.3344(4)
_cell_measurement_reflns_used 2242
_cell_measurement_temperature 100(2)
_cell_measurement_theta_max 24.74
_cell_measurement_theta_min 2.81
_cell_volume 1314.34(6)
_computing_cell_refinement 'Bruker Apex II'
_computing_data_collection 'Bruker Apex II'
_computing_data_reduction 'Bruker SAINT'
_computing_molecular_graphics 'Bruker ShelXTL'
_computing_publication_material 'Bruker ShelXTL'
_computing_structure_refinement 'SHELXL-97 (Sheldrick, 2008)'
_computing_structure_solution 'SHELXS-97 (Sheldrick, 2008)'
_diffrn_ambient_temperature 100(2)
_diffrn_measured_fraction_theta_full 0.998
_diffrn_measured_fraction_theta_max 0.998
_diffrn_measurement_device_type 'Bruker Apex II kappa CCD area detector'
_diffrn_measurement_method 'phi and omega scans'
_diffrn_radiation_monochromator graphite
_diffrn_radiation_source 'fine-focus sealed tube'
_diffrn_radiation_type MoK\a
_diffrn_radiation_wavelength 0.71073
_diffrn_reflns_av_R_equivalents 0.0000
_diffrn_reflns_av_sigmaI/netI 0.0206
_diffrn_reflns_limit_h_max 13
_diffrn_reflns_limit_h_min -14
_diffrn_reflns_limit_k_max 11
_diffrn_reflns_limit_k_min 0
_diffrn_reflns_limit_l_max 18
_diffrn_reflns_limit_l_min 0
_diffrn_reflns_number 3038
_diffrn_reflns_theta_full 27.58
_diffrn_reflns_theta_max 27.58
_diffrn_reflns_theta_min 1.97
_exptl_absorpt_coefficient_mu 0.216
_exptl_absorpt_correction_T_max 0.8621
_exptl_absorpt_correction_T_min 0.7328
_exptl_absorpt_correction_type multi-scan
_exptl_absorpt_process_details 'TWINABS V2008/4'
_exptl_crystal_colour colourless
_exptl_crystal_density_diffrn 1.118
_exptl_crystal_description plate
_exptl_crystal_F_000 480
_exptl_crystal_size_max 0.50
_exptl_crystal_size_mid 0.42
_exptl_crystal_size_min 0.06
_refine_diff_density_max 0.315
_refine_diff_density_min -0.221
_refine_diff_density_rms 0.043
_refine_ls_extinction_method none
_refine_ls_goodness_of_fit_ref 1.038
_refine_ls_hydrogen_treatment mixed
_refine_ls_matrix_type full
_refine_ls_number_parameters 144
_refine_ls_number_reflns 3038
_refine_ls_number_restraints 0
_refine_ls_restrained_S_all 1.038
_refine_ls_R_factor_all 0.0380
_refine_ls_R_factor_gt 0.0309
_refine_ls_shift/su_max 0.001
_refine_ls_shift/su_mean 0.000
_refine_ls_structure_factor_coef Fsqd
_refine_ls_weighting_details 'calc w=1/[\s^2^(Fo^2^)+(0.0322P)^2^+0.5873P] where P=(Fo^2^+2Fc^2^)/3'
_refine_ls_weighting_scheme calc
_refine_ls_wR_factor_gt 0.0748
_refine_ls_wR_factor_ref 0.0791
_reflns_number_gt 2665
_reflns_number_total 3038
_reflns_threshold_expression >2sigma(I)
_cod_data_source_file ic3008188_si_002_10.cif
_cod_data_source_block iPr2BHSPh
_cod_database_code 4329865

loop_
_symmetry_equiv_pos_as_xyz
'x, y, z'
'-x+1/2, y+1/2, -z+1/2'
'-x, -y, -z'
'x-1/2, -y-1/2, z-1/2'

loop_
_atom_site_label
_atom_site_type_symbol
_atom_site_fract_x
_atom_site_fract_y
_atom_site_fract_z
_atom_site_U_iso_or_equiv
_atom_site_adp_type
_atom_site_occupancy
_atom_site_symmetry_multiplicity
_atom_site_calc_flag
_atom_site_refinement_flags
S1 S 1.02844(3) -0.03230(3) 0.19362(2) 0.01770(9) Uani 1 1 d .
N1 N 0.89647(9) 0.25155(11) 0.15103(7) 0.0161(2) Uani 1 1 d .
B1 B 0.97883(12) 0.15760(15) 0.22363(9) 0.0169(3) Uani 1 1 d .
H1 H 1.0179(13) 0.1968(17) 0.3002(10) 0.020 Uiso 1 1 d .
C1 C 1.10939(10) -0.11405(13) 0.31381(8) 0.0158(2) Uani 1 1 d .
C2 C 1.21904(11) -0.19873(14) 0.32863(9) 0.0192(2) Uani 1 1 d .
H2 H 1.2518 -0.2060 0.2765 0.023 Uiso 1 1 calc R
C3 C 1.28050(11) -0.27254(15) 0.41961(9) 0.0216(3) Uani 1 1 d .
H3 H 1.3546 -0.3310 0.4290 0.026 Uiso 1 1 calc R
C4 C 1.23431(11) -0.26130(14) 0.49675(9) 0.0212(3) Uani 1 1 d .
H4 H 1.2773 -0.3102 0.5592 0.025 Uiso 1 1 calc R
C5 C 1.12469(11) -0.17792(15) 0.48191(9) 0.0209(2) Uani 1 1 d .
H5 H 1.0926 -0.1702 0.5344 0.025 Uiso 1 1 calc R
C6 C 1.06160(11) -0.10565(14) 0.39076(9) 0.0184(2) Uani 1 1 d .
H6 H 0.9859 -0.0505 0.3808 0.022 Uiso 1 1 calc R
C7 C 0.85940(11) 0.40618(14) 0.17722(8) 0.0186(2) Uani 1 1 d .
H7 H 0.7954 0.4501 0.1151 0.022 Uiso 1 1 calc R
C8 C 0.97018(14) 0.51792(15) 0.21111(10) 0.0278(3) Uani 1 1 d .
H8A H 1.0329 0.4810 0.2740 0.042 Uiso 1 1 calc R
H8B H 0.9406 0.6209 0.2213 0.042 Uiso 1 1 calc R
H8C H 1.0083 0.5238 0.1599 0.042 Uiso 1 1 calc R
C9 C 0.79701(13) 0.39305(16) 0.25522(10) 0.0263(3) Uani 1 1 d .
H9A H 0.7287 0.3169 0.2328 0.040 Uiso 1 1 calc R
H9B H 0.7628 0.4941 0.2636 0.040 Uiso 1 1 calc R
H9C H 0.8596 0.3598 0.3192 0.040 Uiso 1 1 calc R
C10 C 0.83718(12) 0.20611(14) 0.04463(8) 0.0203(2) Uani 1 1 d .
H10 H 0.8743 0.1042 0.0367 0.024 Uiso 1 1 calc R
C11 C 0.86622(13) 0.32100(17) -0.02557(9) 0.0269(3) Uani 1 1 d .
H11A H 0.8257 0.4205 -0.0236 0.040 Uiso 1 1 calc R
H11B H 0.8340 0.2802 -0.0940 0.040 Uiso 1 1 calc R
H11C H 0.9575 0.3358 -0.0041 0.040 Uiso 1 1 calc R
C12 C 0.69564(13) 0.18194(16) 0.01522(10) 0.0281(3) Uani 1 1 d .
H12A H 0.6800 0.1082 0.0614 0.042 Uiso 1 1 calc R
H12B H 0.6607 0.1410 -0.0531 0.042 Uiso 1 1 calc R
H12C H 0.6553 0.2811 0.0184 0.042 Uiso 1 1 calc R

loop_
_atom_site_aniso_label
_atom_site_aniso_U_11
_atom_site_aniso_U_22
_atom_site_aniso_U_33
_atom_site_aniso_U_23
_atom_site_aniso_U_13
_atom_site_aniso_U_12
S1 0.02066(15) 0.01568(15) 0.01519(14) 0.00066(10) 0.00458(11) 0.00311(11)
N1 0.0199(5) 0.0137(5) 0.0143(4) -0.0007(4) 0.0055(4) 0.0008(4)
B1 0.0183(6) 0.0151(6) 0.0166(6) -0.0003(5) 0.0054(5) -0.0010(5)
C1 0.0159(5) 0.0125(5) 0.0166(5) 0.0000(4) 0.0031(4) -0.0011(4)
C2 0.0180(5) 0.0195(6) 0.0200(5) -0.0020(5) 0.0067(4) 0.0008(5)
C3 0.0172(5) 0.0200(6) 0.0245(6) 0.0004(5) 0.0038(5) 0.0047(5)
C4 0.0218(6) 0.0184(6) 0.0194(5) 0.0028(5) 0.0025(5) 0.0017(5)
C5 0.0233(6) 0.0208(6) 0.0197(5) 0.0014(5) 0.0090(5) 0.0003(5)
C6 0.0161(5) 0.0171(6) 0.0219(6) 0.0006(4) 0.0066(4) 0.0021(4)
C7 0.0246(6) 0.0136(5) 0.0168(5) 0.0007(4) 0.0065(4) 0.0028(5)
C8 0.0340(7) 0.0176(6) 0.0298(7) -0.0011(5) 0.0091(6) -0.0042(5)
C9 0.0337(7) 0.0233(7) 0.0261(6) 0.0006(5) 0.0156(5) 0.0063(6)
C10 0.0269(6) 0.0176(6) 0.0132(5) -0.0011(4) 0.0033(4) 0.0045(5)
C11 0.0338(7) 0.0309(7) 0.0181(6) 0.0050(5) 0.0120(5) 0.0077(6)
C12 0.0279(7) 0.0250(7) 0.0228(6) 0.0014(5) -0.0013(5) -0.0023(6)

loop_
_atom_type_symbol
_atom_type_description
_atom_type_scat_dispersion_real
_atom_type_scat_dispersion_imag
_atom_type_scat_source
C C 0.0033 0.0016 'International Tables Vol C Tables 4.2.6.8 and 6.1.1.4'
H H 0.0000 0.0000 'International Tables Vol C Tables 4.2.6.8 and 6.1.1.4'
B B 0.0013 0.0007 'International Tables Vol C Tables 4.2.6.8 and 6.1.1.4'
N N 0.0061 0.0033 'International Tables Vol C Tables 4.2.6.8 and 6.1.1.4'
S S 0.1246 0.1234 'International Tables Vol C Tables 4.2.6.8 and 6.1.1.4'

loop_
_geom_angle_atom_site_label_1
_geom_angle_atom_site_label_2
_geom_angle_atom_site_label_3
_geom_angle
C1 S1 B1 102.89(6)
B1 N1 C10 123.56(10)
B1 N1 C7 120.84(9)
C10 N1 C7 115.58(9)
N1 B1 S1 121.97(9)
N1 B1 H1 120.0(8)
S1 B1 H1 118.0(8)
C2 C1 C6 119.26(10)
C2 C1 S1 118.54(9)
C6 C1 S1 122.03(9)
C3 C2 C1 120.17(11)
C3 C2 H2 119.9
C1 C2 H2 119.9
C4 C3 C2 120.48(11)
C4 C3 H3 119.8
C2 C3 H3 119.8
C3 C4 C5 119.44(11)
C3 C4 H4 120.3
C5 C4 H4 120.3
C4 C5 C6 120.49(11)
C4 C5 H5 119.8
C6 C5 H5 119.8
C5 C6 C1 120.14(11)
C5 C6 H6 119.9
C1 C6 H6 119.9
N1 C7 C8 111.80(10)
N1 C7 C9 111.50(10)
C8 C7 C9 111.31(10)
N1 C7 H7 107.3
C8 C7 H7 107.3
C9 C7 H7 107.3
C7 C8 H8A 109.5
C7 C8 H8B 109.5
H8A C8 H8B 109.5
C7 C8 H8C 109.5
H8A C8 H8C 109.5
H8B C8 H8C 109.5
C7 C9 H9A 109.5
C7 C9 H9B 109.5
H9A C9 H9B 109.5
C7 C9 H9C 109.5
H9A C9 H9C 109.5
H9B C9 H9C 109.5
N1 C10 C12 111.39(10)
N1 C10 C11 112.26(10)
C12 C10 C11 111.32(10)
N1 C10 H10 107.2
C12 C10 H10 107.2
C11 C10 H10 107.2
C10 C11 H11A 109.5
C10 C11 H11B 109.5
H11A C11 H11B 109.5
C10 C11 H11C 109.5
H11A C11 H11C 109.5
H11B C11 H11C 109.5
C10 C12 H12A 109.5
C10 C12 H12B 109.5
H12A C12 H12B 109.5
C10 C12 H12C 109.5
H12A C12 H12C 109.5
H12B C12 H12C 109.5

loop_
_geom_bond_atom_site_label_1
_geom_bond_atom_site_label_2
_geom_bond_distance
S1 C1 1.7807(11)
S1 B1 1.8350(14)
N1 B1 1.3845(16)
N1 C10 1.4810(14)
N1 C7 1.4884(15)
B1 H1 1.079(14)
C1 C2 1.3953(16)
C1 C6 1.3967(16)
C2 C3 1.3923(17)
C2 H2 0.9500
C3 C4 1.3884(17)
C3 H3 0.9500
C4 C5 1.3892(17)
C4 H4 0.9500
C5 C6 1.3914(16)
C5 H5 0.9500
C6 H6 0.9500
C7 C8 1.5218(18)
C7 C9 1.5297(16)
C7 H7 1.0000
C8 H8A 0.9800
C8 H8B 0.9800
C8 H8C 0.9800
C9 H9A 0.9800
C9 H9B 0.9800
C9 H9C 0.9800
C10 C12 1.5260(18)
C10 C11 1.5316(17)
C10 H10 1.0000
C11 H11A 0.9800
C11 H11B 0.9800
C11 H11C 0.9800
C12 H12A 0.9800
C12 H12B 0.9800
C12 H12C 0.9800

loop_
_cod_related_entry_id
_cod_related_entry_database
_cod_related_entry_code
1 ChemSpider 30661233
